data_4084023
loop_
_publ_author_name
'Cord\'on, Jes\'us'
'Jim\'enez-Os\'es, Gonzalo'
'L\'opez-de-Luzuriaga, Jos\'e M.'
'Monge, Miguel'
'Olmos, M. Elena'
'Pascual, David'

_publ_section_title
;
 Experimental and Theoretical Study of Gold(III)-Catalyzed Hydration of
 Alkynes
;
_journal_issue 14
_journal_name_full Organometallics
_journal_page_first 3823
_journal_paper_doi 10.1021/om500523r
_journal_volume 33
_journal_year 2014
_chemical_compound_source 'synthesis as described'
_chemical_formula_moiety 'C15 H14 Au Cl2 N S2'
_chemical_formula_sum 'C15 H14 Au Cl2 N S2'
_chemical_formula_weight 540.26
_chemical_name_common dpg16/jcm17
_chemical_name_systematic
;
 ?
;
_space_group_IT_number 15
_symmetry_cell_setting monoclinic
_symmetry_Int_Tables_number 15
_symmetry_space_group_name_Hall '-C 2yc'
_symmetry_space_group_name_H-M 'C 1 2/c 1'
_atom_sites_solution_hydrogens geom
_atom_sites_solution_primary Patterson
_atom_sites_solution_secondary difmap
_audit_conform_dict_location ftp://ftp.iucr.org/pub/cif_core.dic
_audit_conform_dict_name cif_core.dic
_audit_conform_dict_version 2.4
_audit_creation_date 2013-09-05T18:33:08-00:00
_audit_creation_method 'WinGX routine CIF_UPDATE'
_cell_angle_alpha 90
_cell_angle_beta 109.339(5)
_cell_angle_gamma 90
_cell_formula_units_Z 4
_cell_length_a 17.5767(16)
_cell_length_b 12.0983(12)
_cell_length_c 8.1859(6)
_cell_measurement_reflns_used 3601
_cell_measurement_temperature 173(2)
_cell_measurement_theta_max 27.43
_cell_measurement_theta_min 3.67
_cell_measurement_wavelength 0.71073
_cell_volume 1642.5(3)
_computing_cell_refinement 'HKL Scalepack (Otwinowski & Minor 1997)'
_computing_data_collection 'Collect (Bruker AXS BV, 1997-2004)'
_computing_data_reduction 'HKL Denzo and Scalepack (Otwinowski & Minor 1997)'
_computing_molecular_graphics 'Ortep-3 for Windows (Farrugia, 1997)'
_computing_publication_material 'WinGX publication routines (Farrugia, 1999)'
_computing_structure_refinement 'SHELXL-97 (Sheldrick, 2008)'
_computing_structure_solution 'SIR92 (Giacovazzo et al, 1993)'
_diffrn_ambient_temperature 173(2)
_diffrn_detector 'CCD plate'
_diffrn_detector_area_resol_mean 9
_diffrn_measured_fraction_theta_full 0.995
_diffrn_measured_fraction_theta_max 0.995
_diffrn_measurement_device '95mm CCD camera on \k-goniostat'
_diffrn_measurement_device_type KappaCCD
_diffrn_measurement_method 'CCD rotation images, thick slices'
_diffrn_orient_matrix_type 'by Bruker AXS Collect from scalepack cell'
_diffrn_orient_matrix_UB_11 -0.386149E-1
_diffrn_orient_matrix_UB_12 -0.02363
_diffrn_orient_matrix_UB_13 -0.114537
_diffrn_orient_matrix_UB_21 0.12886E-2
_diffrn_orient_matrix_UB_22 0.761384E-1
_diffrn_orient_matrix_UB_23 -0.465594E-1
_diffrn_orient_matrix_UB_31 0.462902E-1
_diffrn_orient_matrix_UB_32 -0.218315E-1
_diffrn_orient_matrix_UB_33 -0.384052E-1
_diffrn_radiation_monochromator graphite
_diffrn_radiation_probe x-ray
_diffrn_radiation_type MoK\a
_diffrn_radiation_wavelength 0.71073
_diffrn_reflns_av_R_equivalents 0.0714
_diffrn_reflns_av_unetI/netI 0.0418
_diffrn_reflns_limit_h_max 22
_diffrn_reflns_limit_h_min -22
_diffrn_reflns_limit_k_max 15
_diffrn_reflns_limit_k_min -15
_diffrn_reflns_limit_l_max 10
_diffrn_reflns_limit_l_min -10
_diffrn_reflns_number 12032
_diffrn_reflns_theta_full 27.43
_diffrn_reflns_theta_max 27.43
_diffrn_reflns_theta_min 3.67
_diffrn_source 'Enraf Nonius FR590'
_exptl_absorpt_coefficient_mu 9.527
_exptl_absorpt_correction_T_max 0.3736
_exptl_absorpt_correction_T_min 0.3123
_exptl_absorpt_correction_type multi-scan
_exptl_absorpt_process_details
;
        [c.f. r.h. blessing, acta cryst. (1995), a51, 33-38]
;
_exptl_crystal_colour yellow
_exptl_crystal_density_diffrn 2.185
_exptl_crystal_density_method 'not measured'
_exptl_crystal_description needle
_exptl_crystal_F_000 1024
_exptl_crystal_size_max 0.3
_exptl_crystal_size_mid 0.05
_exptl_crystal_size_min 0.05
_refine_diff_density_max 1.156
_refine_diff_density_min -1.451
_refine_diff_density_rms 0.164
_refine_ls_extinction_method none
_refine_ls_goodness_of_fit_ref 1.055
_refine_ls_hydrogen_treatment riding
_refine_ls_matrix_type full
_refine_ls_number_parameters 97
_refine_ls_number_reflns 1864
_refine_ls_number_restraints 0
_refine_ls_restrained_S_all 1.055
_refine_ls_R_factor_all 0.0413
_refine_ls_R_factor_gt 0.0312
_refine_ls_shift/su_max 0.001
_refine_ls_shift/su_mean 0
_refine_ls_structure_factor_coef Fsqd
_refine_ls_weighting_details 'calc w=1/[\s^2^(Fo^2^)+(0.0221P)^2^+10.3395P] where P=(Fo^2^+2Fc^2^)/3'
_refine_ls_weighting_scheme calc
_refine_ls_wR_factor_gt 0.0631
_refine_ls_wR_factor_ref 0.0666
_reflns_number_gt 1637
_reflns_number_total 1864
_reflns_threshold_expression >2\s(I)
_cod_data_source_file om500523r_si_002.cif
_cod_data_source_block dpg16
_cod_depositor_comments
;
The following automatic conversions were performed:

'_symmetry_cell_setting' value 'Monoclinic' changed to 'monoclinic'
according to
/usr/data/users/saulius/crontab/automatic-downloads/rss-feeds/ACS/lib/dictionaries/cif_core.dic
dictionary named 'cif_core.dic' version 2.4.2 from 2011-04-26.

Automatic conversion script
Id: cif_fix_values 2281 2013-09-26 08:29:07Z andrius 

 Adding full bibliography for 4084023.cif.
;
_cod_original_sg_symbol_H-M C2/c
_cod_database_code 4084023

loop_
_symmetry_equiv_pos_as_xyz
'x, y, z'
'-x, y, -z+1/2'
'x+1/2, y+1/2, z'
'-x+1/2, y+1/2, -z+1/2'
'-x, -y, -z'
'x, -y, z-1/2'
'-x+1/2, -y+1/2, -z'
'x+1/2, -y+1/2, z-1/2'

loop_
_atom_site_label
_atom_site_type_symbol
_atom_site_fract_x
_atom_site_fract_y
_atom_site_fract_z
_atom_site_U_iso_or_equiv
_atom_site_adp_type
_atom_site_occupancy
_atom_site_symmetry_multiplicity
_atom_site_calc_flag
_atom_site_refinement_flags
Au Au 0.5 0.56858(2) 0.75 0.02755(11) Uani 1 2 d S
Cl Cl 0.58434(10) 0.70216(13) 0.9175(2) 0.0471(4) Uani 1 1 d .
S S 0.57196(9) 0.41941(11) 0.89664(17) 0.0306(3) Uani 1 1 d .
C1 C 0.5 0.3363(7) 0.75 0.0327(18) Uani 1 2 d S
N N 0.5 0.2289(5) 0.75 0.0373(16) Uani 1 2 d S
C2 C 0.5561(4) 0.1638(5) 0.8949(8) 0.0408(14) Uani 1 1 d .
H2A H 0.525 0.1069 0.9327 0.049 Uiso 1 1 calc R
H2B H 0.581 0.2136 0.9942 0.049 Uiso 1 1 calc R
C3 C 0.6218(4) 0.1079(5) 0.8438(7) 0.0359(13) Uani 1 1 d .
C4 C 0.6244(4) -0.0056(5) 0.8406(7) 0.0386(14) Uani 1 1 d .
H4 H 0.583 -0.0473 0.8627 0.046 Uiso 1 1 calc R
C5 C 0.6869(4) -0.0599(5) 0.8053(8) 0.0392(14) Uani 1 1 d .
H5 H 0.6889 -0.1384 0.8064 0.047 Uiso 1 1 calc R
C6 C 0.7454(4) -0.0002(5) 0.7690(8) 0.0412(15) Uani 1 1 d .
H6 H 0.7881 -0.0375 0.7448 0.049 Uiso 1 1 calc R
C7 C 0.7429(4) 0.1147(5) 0.7673(8) 0.0418(14) Uani 1 1 d .
H7 H 0.7828 0.1562 0.7395 0.05 Uiso 1 1 calc R
C8 C 0.6813(4) 0.1675(5) 0.8069(8) 0.0418(15) Uani 1 1 d .
H8 H 0.68 0.246 0.8088 0.05 Uiso 1 1 calc R

loop_
_atom_site_aniso_label
_atom_site_aniso_U_11
_atom_site_aniso_U_22
_atom_site_aniso_U_33
_atom_site_aniso_U_23
_atom_site_aniso_U_13
_atom_site_aniso_U_12
Au 0.03225(18) 0.01966(15) 0.03397(17) 0 0.01532(13) 0
Cl 0.0552(10) 0.0340(8) 0.0575(9) -0.0151(7) 0.0259(8) -0.0192(8)
S 0.0317(7) 0.0258(7) 0.0328(7) 0.0018(5) 0.0086(6) 0.0013(6)
C1 0.036(5) 0.033(4) 0.030(4) 0 0.013(4) 0
N 0.038(4) 0.027(4) 0.045(4) 0 0.012(3) 0
C2 0.046(4) 0.031(3) 0.042(3) 0.004(3) 0.010(3) 0.005(3)
C3 0.036(3) 0.033(3) 0.036(3) 0.003(2) 0.008(3) 0.005(3)
C4 0.038(4) 0.035(3) 0.039(3) -0.002(3) 0.008(3) -0.001(3)
C5 0.044(4) 0.024(3) 0.046(3) -0.003(2) 0.010(3) 0.004(3)
C6 0.035(4) 0.041(4) 0.044(3) -0.005(3) 0.009(3) 0.006(3)
C7 0.034(3) 0.041(4) 0.046(4) 0.004(3) 0.007(3) 0.000(3)
C8 0.041(4) 0.028(3) 0.049(4) 0.002(3) 0.005(3) 0.000(3)

loop_
_atom_type_symbol
_atom_type_description
_atom_type_scat_dispersion_real
_atom_type_scat_dispersion_imag
_atom_type_scat_source
C C 0.0033 0.0016 'International Tables Vol C Tables 4.2.6.8 and 6.1.1.4'
H H 0 0 'International Tables Vol C Tables 4.2.6.8 and 6.1.1.4'
Au Au -2.0133 8.8022 'International Tables Vol C Tables 4.2.6.8 and 6.1.1.4'
Cl Cl 0.1484 0.1585 'International Tables Vol C Tables 4.2.6.8 and 6.1.1.4'
N N 0.0061 0.0033 'International Tables Vol C Tables 4.2.6.8 and 6.1.1.4'
S S 0.1246 0.1234 'International Tables Vol C Tables 4.2.6.8 and 6.1.1.4'

loop_
_geom_angle_atom_site_label_1
_geom_angle_atom_site_label_2
_geom_angle_atom_site_label_3
_geom_angle
_geom_angle_site_symmetry_1
_geom_angle_site_symmetry_3
S Au S 76.65(7) 2_656 .
S Au Cl 172.65(6) 2_656 .
S Au Cl 96.04(6) . .
S Au Cl 96.04(6) 2_656 2_656
S Au Cl 172.65(6) . 2_656
Cl Au Cl 91.29(9) . 2_656
C1 S Au 86.9(2) . .
N C1 S 125.2(2) . .
N C1 S 125.2(2) . 2_656
S C1 S 109.6(4) . 2_656
C1 N C2 121.9(3) . 2_656
C1 N C2 121.9(3) . .
C2 N C2 116.2(7) 2_656 .
N C2 C3 112.4(4) . .
N C2 H2A 109.1 . .
C3 C2 H2A 109.1 . .
N C2 H2B 109.1 . .
C3 C2 H2B 109.1 . .
H2A C2 H2B 107.9 . .
C4 C3 C8 119.0(6) . .
C4 C3 C2 119.0(5) . .
C8 C3 C2 122.0(5) . .
C3 C4 C5 120.6(6) . .
C3 C4 H4 119.7 . .
C5 C4 H4 119.7 . .
C6 C5 C4 119.9(6) . .
C6 C5 H5 120.1 . .
C4 C5 H5 120.1 . .
C5 C6 C7 120.4(6) . .
C5 C6 H6 119.8 . .
C7 C6 H6 119.8 . .
C8 C7 C6 118.9(6) . .
C8 C7 H7 120.6 . .
C6 C7 H7 120.6 . .
C3 C8 C7 121.1(6) . .
C3 C8 H8 119.4 . .
C7 C8 H8 119.4 . .

loop_
_geom_bond_atom_site_label_1
_geom_bond_atom_site_label_2
_geom_bond_distance
_geom_bond_site_symmetry_2
Au S 2.3005(14) 2_656
Au S 2.3005(14) .
Au Cl 2.3116(15) .
Au Cl 2.3116(15) 2_656
S C1 1.745(5) .
C1 N 1.299(10) .
C1 S 1.745(5) 2_656
N C2 1.491(7) 2_656
N C2 1.491(7) .
C2 C3 1.512(8) .
C2 H2A 0.99 .
C2 H2B 0.99 .
C3 C4 1.374(8) .
C3 C8 1.384(8) .
C4 C5 1.390(8) .
C4 H4 0.95 .
C5 C6 1.369(9) .
C5 H5 0.95 .
C6 C7 1.390(9) .
C6 H6 0.95 .
C7 C8 1.385(9) .
C7 H7 0.95 .
C8 H8 0.95 .
